data_2216244
loop_
_publ_author_name
'Fang, Yu-Chun'
'Wang, Wen-Liang'
'Sun, Wei'
'Gu, Qian-Qun'
'Zhu, Wei-Ming'

_publ_section_title
10,10a-Dihydroxy-7-methoxy-2,2-dimethyl-5-(2-methylprop-1-en-1-yl)-1,10,10a,14,14a,15b-hexahydro-5<i>H</i>,12<i>H</i>-3,4-dioxa-5a,11a,15a-triazacyclooct[<i>lm</i>]indeno[5,6-<i>b</i>]fluorene-11,15(2<i>H</i>,13<i>H</i>)-dione
_journal_coeditor_code BG2129
_journal_issue 12
_journal_name_full 'Acta Crystallographica Section E'
_journal_page_first o4788
_journal_page_last o4788
_journal_paper_doi 10.1107/S160053680705828X
_journal_volume 63
_journal_year 2007
_chemical_formula_iupac 'C27 H33 N3 O7'
_chemical_formula_moiety 'C27 H33 N3 O7'
_chemical_formula_sum 'C27 H33 N3 O7'
_chemical_formula_weight 511.56
_chemical_name_common verruculogen
_chemical_name_systematic
;
10,10a-dihydroxy-7-methoxy-2,2-dimethyl-5-(2-methylprop-1-en-1-yl)-
1,10,10a,14,14a,15b-hexahydro-5H,12<i>H</i>-3,4-dioxa-5a,11a,15a-
triazacyclooct[lm]indeno[5,6-<i>b</i>]fluorene-11,15(2<i>H</i>,13H)-dione
;
_space_group_IT_number 19
_symmetry_cell_setting orthorhombic
_symmetry_space_group_name_Hall 'P 2ac 2ab'
_symmetry_space_group_name_H-M 'P 21 21 21'
_atom_sites_solution_hydrogens geom
_atom_sites_solution_primary direct
_atom_sites_solution_secondary difmap
_cell_angle_alpha 90.00
_cell_angle_beta 90.00
_cell_angle_gamma 90.00
_cell_formula_units_Z 4
_cell_length_a 11.0919(15)
_cell_length_b 13.587(2)
_cell_length_c 17.329(3)
_cell_measurement_reflns_used 2013
_cell_measurement_temperature 298(2)
_cell_measurement_theta_max 22.61
_cell_measurement_theta_min 2.18
_cell_volume 2611.6(7)
_computing_cell_refinement 'SAINT (Bruker, 2002)'
_computing_data_collection 'SMART (Bruker, 2002)'
_computing_data_reduction 'SAINT (Bruker, 2002)'
_computing_molecular_graphics 'XP (Siemens, 1994)'
_computing_publication_material 'WINGX (Farrugia, 1999)'
_computing_structure_refinement 'SHELXL97 (Sheldrick, 1997)'
_computing_structure_solution 'SHELXL97 (Sheldrick, 1997)'
_diffrn_ambient_temperature 298(2)
_diffrn_measured_fraction_theta_full 1.000
_diffrn_measured_fraction_theta_max 0.982
_diffrn_measurement_device_type 'Bruker APEX area-detector diffractometer'
_diffrn_measurement_method 'phi and omega scans'
_diffrn_radiation_monochromator graphite
_diffrn_radiation_source 'fine-focus sealed tube'
_diffrn_radiation_type MoK\a
_diffrn_radiation_wavelength 0.71073
_diffrn_reflns_av_R_equivalents 0.0401
_diffrn_reflns_av_sigmaI/netI 0.0389
_diffrn_reflns_limit_h_max 14
_diffrn_reflns_limit_h_min -14
_diffrn_reflns_limit_k_max 17
_diffrn_reflns_limit_k_min -13
_diffrn_reflns_limit_l_max 22
_diffrn_reflns_limit_l_min -16
_diffrn_reflns_number 14798
_diffrn_reflns_theta_full 26.00
_diffrn_reflns_theta_max 28.00
_diffrn_reflns_theta_min 1.90
_diffrn_standards_decay_% 0
_diffrn_standards_interval_time 0
_diffrn_standards_number 0
_exptl_absorpt_coefficient_mu 0.095
_exptl_absorpt_correction_T_max 0.98
_exptl_absorpt_correction_T_min 0.96
_exptl_absorpt_correction_type multi-scan
_exptl_absorpt_process_details '(SADABS; Sheldrick, 2003)'
_exptl_crystal_colour colorless
_exptl_crystal_density_diffrn 1.301
_exptl_crystal_density_method 'not measured'
_exptl_crystal_description block
_exptl_crystal_F_000 1088
_exptl_crystal_size_max 0.43
_exptl_crystal_size_mid 0.40
_exptl_crystal_size_min 0.18
_refine_diff_density_max 0.146
_refine_diff_density_min -0.157
_refine_ls_extinction_method none
_refine_ls_goodness_of_fit_ref 1.046
_refine_ls_hydrogen_treatment constr
_refine_ls_matrix_type full
_refine_ls_number_parameters 337
_refine_ls_number_reflns 3475
_refine_ls_number_restraints 0
_refine_ls_restrained_S_all 1.046
_refine_ls_R_factor_all 0.0883
_refine_ls_R_factor_gt 0.0382
_refine_ls_shift/su_max 0.000
_refine_ls_shift/su_mean 0.000
_refine_ls_structure_factor_coef Fsqd
_refine_ls_weighting_details 'calc w=1/[\s^2^(Fo^2^)+(0.0400P)^2^+0.3529P] where P=(Fo^2^+2Fc^2^)/3'
_refine_ls_weighting_scheme calc
_refine_ls_wR_factor_gt 0.0787
_refine_ls_wR_factor_ref 0.1024
_reflns_number_gt 2098
_reflns_number_total 3475
_reflns_threshold_expression I>2\s(I)
_cod_data_source_file bg2129.cif
_cod_data_source_block I
_cod_depositor_comments
;
The following automatic conversions were performed:
'_symmetry_cell_setting' value 'Orthorhombic' changed to 'orthorhombic'
according to '/home/saulius/struct/CIF-dictionaries/cif_core.dic'
dictionary named 'cif_core.dic' version 2.4.1 from 2010-06-29.

Automatic conversion script
Id: cif_fix_enum 1527 2010-12-29 10:47:43Z saulius 

The following automatic conversions were performed:

'_symmetry_cell_setting' value 'Orthorhombic' changed to
'orthorhombic' according to
/home/saulius/struct/CIF-dictionaries/cif_core.dic dictionary named
'cif_core.dic' version 2.4.1 from 2010-06-29.

Automatic conversion script
Id: cif_fix_values 1715 2011-07-08 13:25:40Z adriana 
;
_cod_original_sg_symbol_Hall ' P 2ac 2ab '
_cod_original_sg_symbol_H-M P212121
_cod_database_code 2216244
_cod_database_fobs_code 2216244

loop_
_symmetry_equiv_pos_as_xyz
'x, y, z'
'-x+1/2, -y, z+1/2'
'-x, y+1/2, -z+1/2'
'x+1/2, -y+1/2, -z'

loop_
_atom_site_type_symbol
_atom_site_label
_atom_site_fract_x
_atom_site_fract_y
_atom_site_fract_z
_atom_site_U_iso_or_equiv
_atom_site_adp_type
_atom_site_calc_flag
_atom_site_refinement_flags
_atom_site_occupancy
N N1 -0.0080(2) 0.49991(17) 0.87268(12) 0.0406(5) Uani d . 1
N N2 0.1406(2) 0.40911(17) 1.05444(12) 0.0408(6) Uani d . 1
N N3 0.2856(2) 0.29029(18) 1.14384(16) 0.0510(7) Uani d . 1
O O1 -0.11729(18) 0.60443(14) 0.95499(10) 0.0485(5) Uani d . 1
O O2 -0.0234(2) 0.68146(14) 0.95131(11) 0.0552(6) Uani d . 1
O O3 0.0500(2) 0.46740(17) 1.16292(12) 0.0657(7) Uani d . 1
O O4 0.3954(2) 0.2560(2) 1.03899(14) 0.0863(8) Uani d . 1
O O5 0.1201(2) 0.24215(15) 1.01719(13) 0.0580(6) Uani d . 1
H H5 0.0694 0.2498 0.9833 0.087 Uiso calc R 1
O O6 0.2858(3) 0.26652(19) 0.89711(14) 0.0849(9) Uani d . 1
H H6 0.3307 0.2340 0.9248 0.127 Uiso calc R 1
O O7 -0.0077(3) 0.4553(2) 0.59212(13) 0.0854(8) Uani d . 1
C C1 0.0662(2) 0.4571(2) 0.92763(15) 0.0378(6) Uani d . 1
C C2 0.0680(2) 0.48387(19) 1.01124(15) 0.0391(6) Uani d . 1
H H2 -0.0146 0.4847 1.0313 0.047 Uiso calc R 1
C C3 0.1168(3) 0.4079(2) 1.13172(16) 0.0466(7) Uani d . 1
C C4 0.1758(3) 0.3289(2) 1.17920(17) 0.0510(8) Uani d . 1
H H4 0.1185 0.2746 1.1854 0.061 Uiso calc R 1
C C5 0.2188(3) 0.3601(3) 1.25855(19) 0.0649(10) Uani d . 1
H H5A 0.1534 0.3586 1.2957 0.078 Uiso calc R 1
H H5B 0.2531 0.4258 1.2573 0.078 Uiso calc R 1
C C6 0.3142(4) 0.2834(3) 1.2777(2) 0.0751(11) Uani d . 1
H H6A 0.3707 0.3085 1.3156 0.090 Uiso calc R 1
H H6B 0.2774 0.2239 1.2976 0.090 Uiso calc R 1
C C7 0.3765(3) 0.2638(3) 1.2018(2) 0.0707(10) Uani d . 1
H H7A 0.4481 0.3042 1.1964 0.085 Uiso calc R 1
H H7B 0.3991 0.1951 1.1972 0.085 Uiso calc R 1
C C8 0.3026(3) 0.2881(2) 1.0690(2) 0.0532(8) Uani d . 1
C C9 0.1980(2) 0.3232(2) 1.01831(17) 0.0424(7) Uani d . 1
C C10 0.2457(3) 0.3501(2) 0.93781(17) 0.0507(8) Uani d . 1
H H10 0.3132 0.3960 0.9435 0.061 Uiso calc R 1
C C11 0.1487(2) 0.3989(2) 0.89247(16) 0.0420(7) Uani d . 1
C C12 0.1258(3) 0.4018(2) 0.81131(15) 0.0439(7) Uani d . 1
C C13 0.1757(3) 0.3572(2) 0.74574(18) 0.0573(9) Uani d . 1
H H13 0.2414 0.3151 0.7502 0.069 Uiso calc R 1
C C14 0.1261(4) 0.3768(2) 0.67513(19) 0.0644(10) Uani d . 1
H H14 0.1578 0.3460 0.6317 0.077 Uiso calc R 1
C C15 0.0300(3) 0.4410(2) 0.66623(17) 0.0581(9) Uani d . 1
C C16 -0.0222(3) 0.4859(2) 0.72910(16) 0.0517(8) Uani d . 1
H H16 -0.0880 0.5278 0.7239 0.062 Uiso calc R 1
C C17 0.0283(3) 0.4654(2) 0.80115(15) 0.0407(7) Uani d . 1
C C18 -0.1171(3) 0.5578(2) 0.88253(15) 0.0417(7) Uani d . 1
H H18 -0.1213 0.6078 0.8419 0.050 Uiso calc R 1
C C19 -0.2284(3) 0.4966(2) 0.88037(16) 0.0443(7) Uani d . 1
H H19 -0.2297 0.4406 0.9112 0.053 Uiso calc R 1
C C20 -0.3257(3) 0.5148(2) 0.83855(17) 0.0488(7) Uani d . 1
C C21 -0.4331(3) 0.4488(3) 0.8417(2) 0.0767(11) Uani d . 1
H H21A -0.4195 0.3977 0.8788 0.115 Uiso calc R 1
H H21B -0.4463 0.4201 0.7918 0.115 Uiso calc R 1
H H21C -0.5027 0.4864 0.8564 0.115 Uiso calc R 1
C C22 -0.3384(4) 0.6008(3) 0.7849(2) 0.0765(11) Uani d . 1
H H22A -0.4123 0.6348 0.7958 0.115 Uiso calc R 1
H H22B -0.3395 0.5777 0.7325 0.115 Uiso calc R 1
H H22C -0.2716 0.6448 0.7920 0.115 Uiso calc R 1
C C23 0.1265(3) 0.5860(2) 1.02369(17) 0.0459(7) Uani d . 1
H H23A 0.1676 0.5847 1.0731 0.055 Uiso calc R 1
H H23B 0.1878 0.5946 0.9843 0.055 Uiso calc R 1
C C24 0.0459(3) 0.6763(2) 1.02237(17) 0.0502(7) Uani d . 1
C C25 0.1227(4) 0.7684(2) 1.0157(2) 0.0713(10) Uani d . 1
H H25A 0.1679 0.7663 0.9685 0.107 Uiso calc R 1
H H25B 0.1772 0.7718 1.0586 0.107 Uiso calc R 1
H H25C 0.0716 0.8254 1.0157 0.107 Uiso calc R 1
C C26 -0.0372(3) 0.6817(3) 1.09160(18) 0.0627(9) Uani d . 1
H H26A -0.0913 0.7363 1.0857 0.094 Uiso calc R 1
H H26B 0.0098 0.6903 1.1376 0.094 Uiso calc R 1
H H26C -0.0828 0.6218 1.0954 0.094 Uiso calc R 1
C C27 -0.1107(5) 0.5151(4) 0.5801(2) 0.1091(17) Uani d . 1
H H27A -0.1277 0.5191 0.5259 0.164 Uiso calc R 1
H H27B -0.0957 0.5799 0.5999 0.164 Uiso calc R 1
H H27C -0.1786 0.4869 0.6064 0.164 Uiso calc R 1

loop_
_atom_site_aniso_label
_atom_site_aniso_U_11
_atom_site_aniso_U_22
_atom_site_aniso_U_33
_atom_site_aniso_U_12
_atom_site_aniso_U_13
_atom_site_aniso_U_23
N1 0.0425(13) 0.0406(13) 0.0386(13) 0.0066(12) -0.0005(11) -0.0020(11)
N2 0.0357(13) 0.0410(13) 0.0457(14) 0.0082(11) 0.0021(10) 0.0047(10)
N3 0.0455(15) 0.0510(15) 0.0567(17) 0.0080(12) -0.0114(13) 0.0074(12)
O1 0.0420(11) 0.0484(11) 0.0551(12) 0.0040(10) -0.0061(10) -0.0114(9)
O2 0.0661(14) 0.0395(11) 0.0601(13) -0.0002(11) -0.0174(11) -0.0020(10)
O3 0.0705(16) 0.0773(17) 0.0494(13) 0.0286(14) 0.0093(12) 0.0060(11)
O4 0.0528(15) 0.113(2) 0.0930(19) 0.0406(16) 0.0072(14) 0.0165(17)
O5 0.0568(14) 0.0445(11) 0.0727(16) -0.0053(11) -0.0104(12) 0.0062(11)
O6 0.098(2) 0.0834(18) 0.0737(16) 0.0550(16) 0.0134(15) -0.0067(14)
O7 0.119(2) 0.094(2) 0.0431(14) 0.0029(19) -0.0075(15) -0.0063(13)
C1 0.0361(15) 0.0347(14) 0.0427(15) 0.0023(12) 0.0018(13) 0.0019(12)
C2 0.0321(14) 0.0389(15) 0.0462(16) 0.0063(12) -0.0005(12) 0.0036(13)
C3 0.0429(17) 0.0500(17) 0.0470(17) 0.0047(17) 0.0040(14) 0.0058(15)
C4 0.0460(18) 0.0472(18) 0.0599(19) -0.0008(16) -0.0030(16) 0.0120(15)
C5 0.075(2) 0.062(2) 0.058(2) 0.005(2) -0.0133(18) 0.0070(17)
C6 0.082(3) 0.075(3) 0.068(2) 0.005(2) -0.024(2) 0.0159(19)
C7 0.061(2) 0.063(2) 0.089(3) 0.008(2) -0.030(2) 0.0166(19)
C8 0.0395(18) 0.0466(18) 0.074(2) 0.0093(15) -0.0034(17) 0.0096(16)
C9 0.0331(15) 0.0366(15) 0.0576(18) 0.0039(13) 0.0031(14) 0.0024(14)
C10 0.0411(17) 0.0507(18) 0.0604(19) 0.0113(15) 0.0089(15) 0.0019(15)
C11 0.0379(17) 0.0406(15) 0.0476(17) 0.0033(14) 0.0060(13) 0.0032(13)
C12 0.0445(17) 0.0418(16) 0.0452(16) -0.0043(16) 0.0106(14) -0.0023(13)
C13 0.061(2) 0.056(2) 0.055(2) -0.0004(18) 0.0195(17) -0.0071(16)
C14 0.078(3) 0.062(2) 0.053(2) -0.005(2) 0.021(2) -0.0120(16)
C15 0.079(2) 0.056(2) 0.0400(18) -0.015(2) 0.0038(17) -0.0049(15)
C16 0.060(2) 0.0460(18) 0.0488(18) -0.0035(17) -0.0027(16) -0.0024(14)
C17 0.0439(17) 0.0385(15) 0.0398(16) -0.0064(14) 0.0023(13) -0.0018(13)
C18 0.0443(16) 0.0439(16) 0.0369(15) 0.0074(15) -0.0046(13) -0.0044(12)
C19 0.0455(18) 0.0399(15) 0.0474(17) 0.0016(15) 0.0013(14) -0.0002(13)
C20 0.0456(17) 0.0457(18) 0.0550(18) 0.0002(15) -0.0088(15) -0.0021(15)
C21 0.060(2) 0.072(2) 0.098(3) -0.012(2) -0.019(2) 0.009(2)
C22 0.069(3) 0.069(2) 0.092(3) -0.004(2) -0.030(2) 0.018(2)
C23 0.0427(16) 0.0473(16) 0.0476(16) 0.0005(14) -0.0050(15) 0.0018(14)
C24 0.0556(19) 0.0411(16) 0.0539(18) 0.0013(15) -0.0128(16) -0.0047(15)
C25 0.084(3) 0.0454(19) 0.085(3) -0.0064(19) -0.020(2) -0.0006(18)
C26 0.068(2) 0.059(2) 0.061(2) 0.0131(19) -0.0027(18) -0.0170(17)
C27 0.168(5) 0.102(4) 0.057(2) 0.018(4) -0.035(3) -0.001(2)

loop_
_atom_type_symbol
_atom_type_description
_atom_type_scat_dispersion_real
_atom_type_scat_dispersion_imag
_atom_type_scat_source
C C 0.0033 0.0000 'International Tables Vol C Tables 4.2.6.8 and 6.1.1.4'
H H 0.0000 0.0000 'International Tables Vol C Tables 4.2.6.8 and 6.1.1.4'
N N 0.0061 0.0000 'International Tables Vol C Tables 4.2.6.8 and 6.1.1.4'
O O 0.0106 0.0000 'International Tables Vol C Tables 4.2.6.8 and 6.1.1.4'

loop_
_geom_angle_atom_site_label_1
_geom_angle_atom_site_label_2
_geom_angle_atom_site_label_3
_geom_angle
C17 N1 C1 107.5(2)
C17 N1 C18 122.0(2)
C1 N1 C18 129.8(2)
C3 N2 C9 119.5(2)
C3 N2 C2 113.3(2)
C9 N2 C2 124.0(2)
C8 N3 C4 122.9(3)
C8 N3 C7 124.9(3)
C4 N3 C7 112.0(3)
C18 O1 O2 106.2(2)
C24 O2 O1 107.57(19)
C9 O5 H5 109.5
C10 O6 H6 109.5
C15 O7 C27 117.8(3)
C11 C1 N1 109.7(2)
C11 C1 C2 124.7(3)
N1 C1 C2 124.9(2)
C1 C2 N2 109.1(2)
C1 C2 C23 111.1(2)
N2 C2 C23 108.3(2)
C1 C2 H2 109.5
N2 C2 H2 109.5
C23 C2 H2 109.5
O3 C3 N2 122.9(3)
O3 C3 C4 119.6(3)
N2 C3 C4 117.5(3)
N3 C4 C3 113.0(2)
N3 C4 C5 102.7(3)
C3 C4 C5 115.7(3)
N3 C4 H4 108.4
C3 C4 H4 108.4
C5 C4 H4 108.4
C4 C5 C6 103.0(3)
C4 C5 H5A 111.2
C6 C5 H5A 111.2
C4 C5 H5B 111.2
C6 C5 H5B 111.2
H5A C5 H5B 109.1
C7 C6 C5 104.4(3)
C7 C6 H6A 110.9
C5 C6 H6A 110.9
C7 C6 H6B 110.9
C5 C6 H6B 110.9
H6A C6 H6B 108.9
N3 C7 C6 103.8(3)
N3 C7 H7A 111.0
C6 C7 H7A 111.0
N3 C7 H7B 111.0
C6 C7 H7B 111.0
H7A C7 H7B 109.0
O4 C8 N3 123.1(3)
O4 C8 C9 120.0(3)
N3 C8 C9 116.8(3)
O5 C9 N2 111.3(2)
O5 C9 C8 103.3(2)
N2 C9 C8 109.4(2)
O5 C9 C10 112.8(3)
N2 C9 C10 110.3(2)
C8 C9 C10 109.5(2)
O6 C10 C11 108.9(3)
O6 C10 C9 111.8(2)
C11 C10 C9 109.7(2)
O6 C10 H10 108.8
C11 C10 H10 108.8
C9 C10 H10 108.8
C1 C11 C12 107.9(3)
C1 C11 C10 120.7(3)
C12 C11 C10 131.3(3)
C17 C12 C13 118.1(3)
C17 C12 C11 106.2(2)
C13 C12 C11 135.7(3)
C14 C13 C12 118.9(3)
C14 C13 H13 120.6
C12 C13 H13 120.6
C13 C14 C15 122.1(3)
C13 C14 H14 119.0
C15 C14 H14 119.0
O7 C15 C16 123.6(3)
O7 C15 C14 115.4(3)
C16 C15 C14 121.0(3)
C15 C16 C17 116.8(3)
C15 C16 H16 121.6
C17 C16 H16 121.6
N1 C17 C12 108.8(2)
N1 C17 C16 128.0(3)
C12 C17 C16 123.2(3)
O1 C18 N1 110.5(2)
O1 C18 C19 105.8(2)
N1 C18 C19 112.7(2)
O1 C18 H18 109.3
N1 C18 H18 109.3
C19 C18 H18 109.2
C20 C19 C18 125.9(3)
C20 C19 H19 117.1
C18 C19 H19 117.1
C19 C20 C21 121.3(3)
C19 C20 C22 124.2(3)
C21 C20 C22 114.5(3)
C20 C21 H21A 109.5
C20 C21 H21B 109.5
H21A C21 H21B 109.5
C20 C21 H21C 109.5
H21A C21 H21C 109.5
H21B C21 H21C 109.5
C20 C22 H22A 109.5
C20 C22 H22B 109.5
H22A C22 H22B 109.5
C20 C22 H22C 109.5
H22A C22 H22C 109.5
H22B C22 H22C 109.5
C24 C23 C2 118.4(2)
C24 C23 H23A 107.7
C2 C23 H23A 107.7
C24 C23 H23B 107.7
C2 C23 H23B 107.7
H23A C23 H23B 107.1
O2 C24 C26 110.3(2)
O2 C24 C25 101.1(2)
C26 C24 C25 111.2(3)
O2 C24 C23 111.3(2)
C26 C24 C23 112.7(3)
C25 C24 C23 109.6(3)
C24 C25 H25A 109.5
C24 C25 H25B 109.5
H25A C25 H25B 109.5
C24 C25 H25C 109.5
H25A C25 H25C 109.5
H25B C25 H25C 109.5
C24 C26 H26A 109.5
C24 C26 H26B 109.5
H26A C26 H26B 109.5
C24 C26 H26C 109.5
H26A C26 H26C 109.5
H26B C26 H26C 109.5
O7 C27 H27A 109.5
O7 C27 H27B 109.5
H27A C27 H27B 109.5
O7 C27 H27C 109.5
H27A C27 H27C 109.5
H27B C27 H27C 109.5

loop_
_geom_bond_atom_site_label_1
_geom_bond_atom_site_label_2
_geom_bond_distance
N1 C17 1.385(3)
N1 C1 1.386(3)
N1 C18 1.454(3)
N2 C3 1.365(3)
N2 C9 1.469(3)
N2 C2 1.497(3)
N3 C8 1.311(4)
N3 C4 1.460(4)
N3 C7 1.468(4)
O1 C18 1.407(3)
O1 O2 1.478(3)
O2 C24 1.453(3)
O3 C3 1.223(3)
O4 C8 1.233(4)
O5 C9 1.400(3)
O5 H5 0.8200
O6 C10 1.409(4)
O6 H6 0.8200
O7 C15 1.364(4)
O7 C27 1.418(5)
C1 C11 1.354(4)
C1 C2 1.494(4)
C2 C23 1.547(4)
C2 H2 0.9800
C3 C4 1.502(4)
C4 C5 1.516(4)
C4 H4 0.9800
C5 C6 1.522(5)
C5 H5A 0.9700
C5 H5B 0.9700
C6 C7 1.510(5)
C6 H6A 0.9700
C6 H6B 0.9700
C7 H7A 0.9700
C7 H7B 0.9700
C8 C9 1.532(4)
C9 C10 1.536(4)
C10 C11 1.488(4)
C10 H10 0.9800
C11 C12 1.430(4)
C12 C17 1.396(4)
C12 C13 1.401(4)
C13 C14 1.368(5)
C13 H13 0.9300
C14 C15 1.386(5)
C14 H14 0.9300
C15 C16 1.376(4)
C16 C17 1.397(4)
C16 H16 0.9300
C18 C19 1.488(4)
C18 H18 0.9800
C19 C20 1.323(4)
C19 H19 0.9300
C20 C21 1.492(5)
C20 C22 1.500(4)
C21 H21A 0.9600
C21 H21B 0.9600
C21 H21C 0.9600
C22 H22A 0.9600
C22 H22B 0.9600
C22 H22C 0.9600
C23 C24 1.519(4)
C23 H23A 0.9700
C23 H23B 0.9700
C24 C26 1.515(4)
C24 C25 1.519(4)
C25 H25A 0.9600
C25 H25B 0.9600
C25 H25C 0.9600
C26 H26A 0.9600
C26 H26B 0.9600
C26 H26C 0.9600
C27 H27A 0.9600
C27 H27B 0.9600
C27 H27C 0.9600

loop_
_geom_hbond_atom_site_label_D
_geom_hbond_atom_site_label_H
_geom_hbond_atom_site_label_A
_geom_hbond_site_symmetry_A
_geom_hbond_distance_DH
_geom_hbond_distance_HA
_geom_hbond_distance_DA
_geom_hbond_angle_DHA
O5 H5 O4 4_457 0.82 1.97 2.676(3) 143.9
O6 H6 O4 . 0.82 2.13 2.747(4) 132.3

loop_
_geom_torsion_atom_site_label_1
_geom_torsion_atom_site_label_2
_geom_torsion_atom_site_label_3
_geom_torsion_atom_site_label_4
_geom_torsion
C18 O1 O2 C24 -135.2(2)
C17 N1 C1 C11 1.3(3)
C18 N1 C1 C11 171.8(3)
C17 N1 C1 C2 171.9(3)
C18 N1 C1 C2 -17.5(4)
C11 C1 C2 N2 -21.9(4)
N1 C1 C2 N2 168.8(2)
C11 C1 C2 C23 97.3(3)
N1 C1 C2 C23 -71.9(3)
C3 N2 C2 C1 -160.2(2)
C9 N2 C2 C1 -0.8(3)
C3 N2 C2 C23 78.9(3)
C9 N2 C2 C23 -121.8(3)
C9 N2 C3 O3 -165.9(3)
C2 N2 C3 O3 -5.5(4)
C9 N2 C3 C4 13.8(4)
C2 N2 C3 C4 174.2(2)
C8 N3 C4 C3 -29.2(4)
C7 N3 C4 C3 145.4(3)
C8 N3 C4 C5 -154.5(3)
C7 N3 C4 C5 20.1(3)
O3 C3 C4 N3 -156.7(3)
N2 C3 C4 N3 23.6(4)
O3 C3 C4 C5 -38.8(4)
N2 C3 C4 C5 141.5(3)
N3 C4 C5 C6 -34.5(3)
C3 C4 C5 C6 -158.0(3)
C4 C5 C6 C7 37.2(4)
C8 N3 C7 C6 177.4(3)
C4 N3 C7 C6 2.9(4)
C5 C6 C7 N3 -24.8(4)
C4 N3 C8 O4 179.6(3)
C7 N3 C8 O4 5.7(5)
C4 N3 C8 C9 -3.3(4)
C7 N3 C8 C9 -177.2(3)
C3 N2 C9 O5 68.8(3)
C2 N2 C9 O5 -89.4(3)
C3 N2 C9 C8 -44.7(3)
C2 N2 C9 C8 157.1(2)
C3 N2 C9 C10 -165.3(3)
C2 N2 C9 C10 36.5(3)
O4 C8 C9 O5 97.9(3)
N3 C8 C9 O5 -79.3(3)
O4 C8 C9 N2 -143.5(3)
N3 C8 C9 N2 39.3(3)
O4 C8 C9 C10 -22.5(4)
N3 C8 C9 C10 160.3(3)
O5 C9 C10 O6 -46.4(3)
N2 C9 C10 O6 -171.5(2)
C8 C9 C10 O6 68.0(3)
O5 C9 C10 C11 74.4(3)
N2 C9 C10 C11 -50.7(3)
C8 C9 C10 C11 -171.1(2)
N1 C1 C11 C12 -1.5(3)
C2 C1 C11 C12 -172.2(3)
N1 C1 C11 C10 175.2(2)
C2 C1 C11 C10 4.6(4)
O6 C10 C11 C1 156.1(3)
C9 C10 C11 C1 33.5(4)
O6 C10 C11 C12 -28.0(4)
C9 C10 C11 C12 -150.6(3)
C1 C11 C12 C17 1.1(3)
C10 C11 C12 C17 -175.2(3)
C1 C11 C12 C13 -178.2(3)
C10 C11 C12 C13 5.5(6)
C17 C12 C13 C14 -0.8(4)
C11 C12 C13 C14 178.4(3)
C12 C13 C14 C15 1.6(5)
C27 O7 C15 C16 -3.8(5)
C27 O7 C15 C14 175.9(3)
C13 C14 C15 O7 178.3(3)
C13 C14 C15 C16 -2.0(5)
O7 C15 C16 C17 -178.7(3)
C14 C15 C16 C17 1.7(4)
C1 N1 C17 C12 -0.6(3)
C18 N1 C17 C12 -172.0(2)
C1 N1 C17 C16 177.9(3)
C18 N1 C17 C16 6.4(4)
C13 C12 C17 N1 179.1(3)
C11 C12 C17 N1 -0.3(3)
C13 C12 C17 C16 0.6(4)
C11 C12 C17 C16 -178.9(3)
C15 C16 C17 N1 -179.2(3)
C15 C16 C17 C12 -1.0(4)
O2 O1 C18 N1 70.0(2)
O2 O1 C18 C19 -167.69(19)
C17 N1 C18 O1 -164.8(2)
C1 N1 C18 O1 25.9(4)
C17 N1 C18 C19 77.1(3)
C1 N1 C18 C19 -92.3(3)
O1 C18 C19 C20 108.2(3)
N1 C18 C19 C20 -130.9(3)
C18 C19 C20 C21 -179.2(3)
C18 C19 C20 C22 0.9(5)
C1 C2 C23 C24 90.2(3)
N2 C2 C23 C24 -150.0(2)
O1 O2 C24 C26 -53.3(3)
O1 O2 C24 C25 -171.1(2)
O1 O2 C24 C23 72.5(3)
C2 C23 C24 O2 -55.1(3)
C2 C23 C24 C26 69.5(3)
C2 C23 C24 C25 -166.1(3)

loop_
_cod_related_entry_id
_cod_related_entry_database
_cod_related_entry_code
1 ChemSpider 10405461
